data_2311982
loop_
_publ_author_name
'Roy, Mrittika'
'Pham, Duyen N. K.'
'Kreider-Mueller, Ava'
'Golen, James A.'
'Manke, David R.'

_publ_section_title
;
 First-row transition metal-pyridine (py)-sulfate
 [(py)<sub>x</sub>M](SO<sub>4</sub>) complexes (M = Ni, Cu and Zn):
 crystal field theory in action.
;
_journal_coeditor_code FN3254
_journal_issue 'Pt 3'
_journal_name_full 'Acta crystallographica. Section C, Structural chemistry'
_journal_page_first 263
_journal_page_last 268
_journal_paper_doi 10.1107/S2053229618001547
_journal_volume 74
_journal_year 2018
_chemical_formula_iupac '[Cu2 (S O4)2 (C5 H5 N1)6]'
_chemical_formula_moiety 'C30 H30 Cu2 N6 O8 S2'
_chemical_formula_sum 'C30 H30 Cu2 N6 O8 S2'
_chemical_formula_weight 793.80
_chemical_name_systematic
;
Di-\m-sulfato-\k^4^<i>O</i>:<i>O</i>-bis[tris(pyridine-\k<i>N</i>)copper(II)]
;
_space_group_crystal_system monoclinic
_space_group_IT_number 14
_space_group_name_Hall '-P 2ybc'
_space_group_name_H-M_alt 'P 1 21/c 1'
_atom_sites_solution_hydrogens geom
_atom_sites_solution_primary direct
_audit_creation_method
;
Olex2 1.2
(compiled 2017.08.10 svn.r3458 for OlexSys, GUI svn.r5381)
;
_cell_angle_alpha 90
_cell_angle_beta 108.1910(10)
_cell_angle_gamma 90
_cell_formula_units_Z 2
_cell_length_a 9.0147(4)
_cell_length_b 18.5456(7)
_cell_length_c 9.6355(4)
_cell_measurement_reflns_used 9132
_cell_measurement_temperature 200(2)
_cell_measurement_theta_max 25.66
_cell_measurement_theta_min 2.92
_cell_volume 1530.38(11)
_computing_cell_refinement
;
SAINT (Bruker, 2016)
;
_computing_data_collection
;
APEX2 (Bruker, 2016)
;
_computing_data_reduction
;
SAINT (Bruker, 2016)
;
_computing_molecular_graphics
;
OLEX2 (Dolomanov <i>et al.</i>,  2009)
;
_computing_publication_material
;
OLEX2 (Dolomanov <i>et al.</i>,  2009)
;
_computing_structure_refinement
;
SHELXL2014 (Sheldrick, 2015)
;
_computing_structure_solution
;
SHELXS97 (Sheldrick, 2008)
;
_diffrn_ambient_temperature 200.01
_diffrn_measured_fraction_theta_full 0.998
_diffrn_measured_fraction_theta_max 0.997
_diffrn_measurement_device_type 'Bruker CMOS'
_diffrn_measurement_method '\f and \w scans'
_diffrn_radiation_type MoK\a
_diffrn_radiation_wavelength 0.71073
_diffrn_reflns_av_R_equivalents 0.0412
_diffrn_reflns_limit_h_max 11
_diffrn_reflns_limit_h_min -10
_diffrn_reflns_limit_k_max 22
_diffrn_reflns_limit_k_min -22
_diffrn_reflns_limit_l_max 11
_diffrn_reflns_limit_l_min -11
_diffrn_reflns_number 37745
_diffrn_reflns_theta_full 25.250
_diffrn_reflns_theta_max 25.710
_diffrn_reflns_theta_min 3.127
_diffrn_standards_number 0
_exptl_absorpt_coefficient_mu 1.590
_exptl_absorpt_correction_T_max 0.2594
_exptl_absorpt_correction_T_min 0.2260
_exptl_absorpt_correction_type multi-scan
_exptl_absorpt_process_details
;
(SADABS; Bruker, 2014)
;
_exptl_crystal_colour blue
_exptl_crystal_density_diffrn 1.723
_exptl_crystal_description block
_exptl_crystal_F_000 812
_exptl_crystal_size_max 0.24
_exptl_crystal_size_mid 0.2
_exptl_crystal_size_min 0.2
_refine_diff_density_max 0.285
_refine_diff_density_min -0.309
_refine_ls_extinction_coef 0.0123(6)
_refine_ls_extinction_expression Fc^*^=kFc[1+0.001xFc^2^\l^3^/sin(2\q)]^-1/4^
_refine_ls_extinction_method
;
SHELXL2014 (Sheldrick, 2015)
;
_refine_ls_goodness_of_fit_ref 1.061
_refine_ls_hydrogen_treatment constr
_refine_ls_matrix_type full
_refine_ls_number_parameters 218
_refine_ls_number_reflns 2904
_refine_ls_number_restraints 0
_refine_ls_restrained_S_all 1.061
_refine_ls_R_factor_all 0.0264
_refine_ls_R_factor_gt 0.0218
_refine_ls_shift/su_max 0.001
_refine_ls_shift/su_mean 0.000
_refine_ls_structure_factor_coef Fsqd
_refine_ls_weighting_details 'w=1/[\s^2^(Fo^2^)+(0.0215P)^2^+1.4607P] where P=(Fo^2^+2Fc^2^)/3'
_refine_ls_weighting_scheme calc
_refine_ls_wR_factor_gt 0.0524
_refine_ls_wR_factor_ref 0.0546
_reflns_number_gt 2614
_reflns_number_total 2904
_reflns_threshold_expression 'I > 2\s(I)'
_cod_data_source_file fn3254sup1.cif
_cod_data_source_block UMD1091_a
_cod_original_sg_symbol_H-M 'P 21/c'
_cod_database_code 2311982
_shelx_space_group_comment
;
The symmetry employed for this shelxl refinement is uniquely defined
by the following loop, which should always be used as a source of
symmetry information in preference to the above space-group names.
They are only intended as comments.
;
_shelx_estimated_absorpt_t_min 0.702
_shelx_estimated_absorpt_t_max 0.742
_shelxl_version_number 2014/6

loop_
_space_group_symop_operation_xyz
'x, y, z'
'-x, y+1/2, -z+1/2'
'-x, -y, -z'
'x, -y-1/2, z-1/2'

loop_
_atom_site_type_symbol
_atom_site_label
_atom_site_fract_x
_atom_site_fract_y
_atom_site_fract_z
_atom_site_U_iso_or_equiv
_atom_site_adp_type
_atom_site_calc_flag
_atom_site_occupancy
Cu Cu1 0.33166(2) 0.54421(2) 0.46286(2) 0.01329(9) Uani d 1
S S1 0.30845(5) 0.41053(2) 0.62080(5) 0.01411(11) Uani d 1
O O1 0.42399(14) 0.45307(6) 0.56285(13) 0.0148(3) Uani d 1
O O2 0.38792(16) 0.39592(8) 0.77495(14) 0.0263(3) Uani d 1
O O3 0.17338(15) 0.45837(7) 0.59806(16) 0.0246(3) Uani d 1
O O4 0.26653(16) 0.34418(7) 0.53642(15) 0.0229(3) Uani d 1
N N1 0.23407(18) 0.49026(8) 0.27389(16) 0.0162(3) Uani d 1
N N2 0.22025(17) 0.63296(8) 0.35850(16) 0.0154(3) Uani d 1
N N3 0.40156(18) 0.60213(8) 0.65143(16) 0.0153(3) Uani d 1
C C1 0.2987(2) 0.49312(10) 0.1657(2) 0.0186(4) Uani d 1
H H1A 0.3905 0.5211 0.1796 0.022 Uiso calc 1
C C2 0.2366(3) 0.45686(11) 0.0349(2) 0.0246(4) Uani d 1
H H2A 0.2846 0.4598 -0.0399 0.030 Uiso calc 1
C C3 0.1027(3) 0.41615(11) 0.0155(2) 0.0301(5) Uani d 1
H H3A 0.0574 0.3906 -0.0730 0.036 Uiso calc 1
C C4 0.0359(3) 0.41311(11) 0.1261(2) 0.0287(5) Uani d 1
H H4A -0.0557 0.3854 0.1147 0.034 Uiso calc 1
C C5 0.1040(2) 0.45093(10) 0.2535(2) 0.0220(4) Uani d 1
H H5A 0.0572 0.4491 0.3292 0.026 Uiso calc 1
C C6 0.2702(2) 0.67040(10) 0.2625(2) 0.0198(4) Uani d 1
H H6A 0.3674 0.6580 0.2499 0.024 Uiso calc 1
C C7 0.1843(2) 0.72651(11) 0.1815(2) 0.0242(4) Uani d 1
H H7A 0.2222 0.7519 0.1138 0.029 Uiso calc 1
C C8 0.0431(2) 0.74542(10) 0.1995(2) 0.0237(4) Uani d 1
H H8A -0.0179 0.7835 0.1443 0.028 Uiso calc 1
C C9 -0.0072(2) 0.70735(11) 0.3002(2) 0.0241(4) Uani d 1
H H9A -0.1028 0.7196 0.3164 0.029 Uiso calc 1
C C10 0.0832(2) 0.65144(10) 0.3767(2) 0.0195(4) Uani d 1
H H10A 0.0473 0.6251 0.4445 0.023 Uiso calc 1
C C11 0.3486(2) 0.58962(10) 0.7653(2) 0.0197(4) Uani d 1
H H11A 0.2717 0.5534 0.7564 0.024 Uiso calc 1
C C12 0.4023(3) 0.62778(11) 0.8945(2) 0.0251(4) Uani d 1
H H12A 0.3646 0.6170 0.9739 0.030 Uiso calc 1
C C13 0.5113(2) 0.68172(11) 0.9072(2) 0.0265(5) Uani d 1
H H13A 0.5503 0.7083 0.9954 0.032 Uiso calc 1
C C14 0.5625(2) 0.69626(11) 0.7891(2) 0.0242(4) Uani d 1
H H14A 0.6350 0.7341 0.7938 0.029 Uiso calc 1
C C15 0.5071(2) 0.65515(10) 0.6645(2) 0.0196(4) Uani d 1
H H15A 0.5448 0.6646 0.5846 0.023 Uiso calc 1

loop_
_atom_site_aniso_label
_atom_site_aniso_U_11
_atom_site_aniso_U_22
_atom_site_aniso_U_33
_atom_site_aniso_U_12
_atom_site_aniso_U_13
_atom_site_aniso_U_23
Cu1 0.01582(13) 0.01228(12) 0.01069(12) -0.00011(8) 0.00257(8) -0.00006(8)
S1 0.0143(2) 0.0142(2) 0.0144(2) -0.00128(16) 0.00522(17) 0.00127(17)
O1 0.0149(6) 0.0144(6) 0.0155(6) -0.0020(5) 0.0051(5) 0.0022(5)
O2 0.0269(8) 0.0370(8) 0.0152(7) -0.0020(6) 0.0070(6) 0.0073(6)
O3 0.0155(7) 0.0217(7) 0.0359(8) 0.0012(6) 0.0071(6) -0.0030(6)
O4 0.0280(8) 0.0155(7) 0.0275(8) -0.0065(6) 0.0121(6) -0.0031(6)
N1 0.0174(8) 0.0146(7) 0.0137(8) 0.0013(6) 0.0008(6) 0.0007(6)
N2 0.0163(8) 0.0151(7) 0.0129(7) -0.0021(6) 0.0020(6) -0.0020(6)
N3 0.0174(8) 0.0133(7) 0.0146(8) 0.0022(6) 0.0040(6) 0.0007(6)
C1 0.0185(9) 0.0176(9) 0.0177(9) 0.0030(8) 0.0027(8) 0.0024(8)
C2 0.0315(11) 0.0243(10) 0.0164(10) 0.0081(9) 0.0050(8) 0.0008(8)
C3 0.0382(12) 0.0219(10) 0.0209(11) -0.0004(9) -0.0041(9) -0.0065(9)
C4 0.0263(11) 0.0229(10) 0.0287(11) -0.0067(9) -0.0033(9) -0.0008(9)
C5 0.0206(10) 0.0212(10) 0.0217(10) -0.0017(8) 0.0032(8) 0.0040(8)
C6 0.0175(9) 0.0201(9) 0.0223(10) -0.0001(8) 0.0068(8) 0.0014(8)
C7 0.0249(10) 0.0221(10) 0.0251(11) -0.0021(8) 0.0069(8) 0.0071(8)
C8 0.0233(10) 0.0157(9) 0.0267(11) 0.0022(8) -0.0003(8) 0.0004(8)
C9 0.0178(10) 0.0260(10) 0.0276(11) 0.0037(8) 0.0058(8) -0.0038(8)
C10 0.0192(10) 0.0217(10) 0.0182(9) -0.0027(8) 0.0066(8) -0.0017(8)
C11 0.0227(10) 0.0188(9) 0.0182(10) 0.0013(8) 0.0074(8) 0.0016(8)
C12 0.0339(12) 0.0261(11) 0.0170(10) 0.0051(9) 0.0103(9) 0.0001(8)
C13 0.0318(11) 0.0237(10) 0.0183(10) 0.0050(9) -0.0003(9) -0.0085(8)
C14 0.0214(10) 0.0180(10) 0.0296(11) -0.0025(8) 0.0030(9) -0.0058(8)
C15 0.0211(10) 0.0166(9) 0.0220(10) 0.0006(7) 0.0083(8) 0.0003(8)

loop_
_atom_type_symbol
_atom_type_description
_atom_type_scat_dispersion_real
_atom_type_scat_dispersion_imag
_atom_type_scat_source
C C 0.0033 0.0016 'International Tables Vol C Tables 4.2.6.8 and 6.1.1.4'
H H 0.0000 0.0000 'International Tables Vol C Tables 4.2.6.8 and 6.1.1.4'
N N 0.0061 0.0033 'International Tables Vol C Tables 4.2.6.8 and 6.1.1.4'
O O 0.0106 0.0060 'International Tables Vol C Tables 4.2.6.8 and 6.1.1.4'
S S 0.1246 0.1234 'International Tables Vol C Tables 4.2.6.8 and 6.1.1.4'
Cu Cu 0.3201 1.2651 'International Tables Vol C Tables 4.2.6.8 and 6.1.1.4'

loop_
_geom_angle_atom_site_label_1
_geom_angle_atom_site_label_2
_geom_angle_atom_site_label_3
_geom_angle_site_symmetry_3
_geom_angle
O1 Cu1 O1 3_666 78.51(5)
O1 Cu1 N1 . 90.82(6)
O1 Cu1 N2 . 175.23(6)
O1 Cu1 N3 . 92.86(5)
N1 Cu1 O1 3_666 94.37(5)
N1 Cu1 N2 . 86.91(6)
N1 Cu1 N3 . 172.68(6)
N2 Cu1 O1 3_666 105.83(5)
N2 Cu1 N3 . 88.95(6)
N3 Cu1 O1 3_666 92.56(5)
O2 S1 O1 . 106.91(8)
O2 S1 O3 . 112.66(9)
O3 S1 O1 . 105.02(8)
O4 S1 O1 . 108.45(7)
O4 S1 O2 . 111.74(9)
O4 S1 O3 . 111.64(8)
Cu1 O1 Cu1 3_666 101.49(5)
S1 O1 Cu1 3_666 146.09(7)
S1 O1 Cu1 . 112.40(7)
C1 N1 Cu1 . 120.43(13)
C5 N1 Cu1 . 121.00(13)
C5 N1 C1 . 118.57(16)
C6 N2 Cu1 . 122.81(13)
C6 N2 C10 . 118.52(16)
C10 N2 Cu1 . 118.41(13)
C11 N3 Cu1 . 123.16(13)
C11 N3 C15 . 118.01(16)
C15 N3 Cu1 . 118.83(12)
N1 C1 H1A . 118.7
N1 C1 C2 . 122.50(18)
C2 C1 H1A . 118.7
C1 C2 H2A . 120.8
C1 C2 C3 . 118.3(2)
C3 C2 H2A . 120.8
C2 C3 H3A . 120.3
C4 C3 C2 . 119.38(19)
C4 C3 H3A . 120.3
C3 C4 H4A . 120.4
C3 C4 C5 . 119.1(2)
C5 C4 H4A . 120.4
N1 C5 C4 . 122.10(19)
N1 C5 H5A . 119.0
C4 C5 H5A . 119.0
N2 C6 H6A . 119.0
N2 C6 C7 . 121.93(18)
C7 C6 H6A . 119.0
C6 C7 H7A . 120.2
C8 C7 C6 . 119.67(19)
C8 C7 H7A . 120.2
C7 C8 H8A . 120.9
C7 C8 C9 . 118.29(18)
C9 C8 H8A . 120.9
C8 C9 H9A . 120.4
C10 C9 C8 . 119.28(18)
C10 C9 H9A . 120.4
N2 C10 C9 . 122.30(18)
N2 C10 H10A . 118.9
C9 C10 H10A . 118.9
N3 C11 H11A . 118.9
N3 C11 C12 . 122.17(18)
C12 C11 H11A . 118.9
C11 C12 H12A . 120.3
C13 C12 C11 . 119.34(19)
C13 C12 H12A . 120.3
C12 C13 H13A . 120.6
C12 C13 C14 . 118.72(18)
C14 C13 H13A . 120.6
C13 C14 H14A . 120.5
C15 C14 C13 . 119.08(19)
C15 C14 H14A . 120.5
N3 C15 C14 . 122.63(18)
N3 C15 H15A . 118.7
C14 C15 H15A . 118.7

loop_
_geom_bond_atom_site_label_1
_geom_bond_atom_site_label_2
_geom_bond_site_symmetry_2
_geom_bond_distance
Cu1 O1 . 1.9943(12)
Cu1 O1 3_666 2.2927(12)
Cu1 N1 . 2.0224(15)
Cu1 N2 . 2.0244(15)
Cu1 N3 . 2.0341(15)
S1 O1 . 1.5434(13)
S1 O2 . 1.4589(14)
S1 O3 . 1.4668(14)
S1 O4 . 1.4581(14)
O1 Cu1 3_666 2.2927(12)
N1 C1 . 1.345(2)
N1 C5 . 1.342(2)
N2 C6 . 1.342(2)
N2 C10 . 1.345(2)
N3 C11 . 1.346(2)
N3 C15 . 1.346(2)
C1 H1A . 0.9500
C1 C2 . 1.383(3)
C2 H2A . 0.9500
C2 C3 . 1.386(3)
C3 H3A . 0.9500
C3 C4 . 1.379(3)
C4 H4A . 0.9500
C4 C5 . 1.381(3)
C5 H5A . 0.9500
C6 H6A . 0.9500
C6 C7 . 1.384(3)
C7 H7A . 0.9500
C7 C8 . 1.383(3)
C8 H8A . 0.9500
C8 C9 . 1.385(3)
C9 H9A . 0.9500
C9 C10 . 1.381(3)
C10 H10A . 0.9500
C11 H11A . 0.9500
C11 C12 . 1.382(3)
C12 H12A . 0.9500
C12 C13 . 1.381(3)
C13 H13A . 0.9500
C13 C14 . 1.381(3)
C14 H14A . 0.9500
C14 C15 . 1.378(3)
C15 H15A . 0.9500

loop_
_geom_hbond_atom_site_label_D
_geom_hbond_atom_site_label_H
_geom_hbond_atom_site_label_A
_geom_hbond_site_symmetry_A
_geom_hbond_distance_DH
_geom_hbond_distance_HA
_geom_hbond_distance_DA
_geom_hbond_angle_DHA
C1 H1A O1 3_666 0.95 2.57 3.163(2) 120.9
C1 H1A O2 3_666 0.95 2.45 3.396(2) 173.6
C2 H2A O2 1_554 0.95 2.55 3.397(3) 148.9
C5 H5A O3 . 0.95 2.48 3.183(3) 131.0
C6 H6A O2 3_666 0.95 2.50 3.440(2) 170.3
C9 H9A O4 3_566 0.95 2.63 3.340(2) 132.3
C10 H10A O3 3_566 0.95 2.45 3.147(2) 130.0
C11 H11A S1 . 0.95 3.02 3.576(2) 119.0
C11 H11A O3 . 0.95 2.32 3.070(2) 135.7
C14 H14A O4 2_656 0.95 2.59 3.333(2) 134.9
C15 H15A O4 3_666 0.95 2.35 3.222(2) 152.6

loop_
_geom_torsion_atom_site_label_1
_geom_torsion_atom_site_label_2
_geom_torsion_atom_site_label_3
_geom_torsion_atom_site_label_4
_geom_torsion_site_symmetry_4
_geom_torsion
Cu1 N1 C1 C2 . 179.67(14)
Cu1 N1 C5 C4 . -179.41(15)
Cu1 N2 C6 C7 . 173.42(15)
Cu1 N2 C10 C9 . -174.34(15)
Cu1 N3 C11 C12 . 177.39(14)
Cu1 N3 C15 C14 . -178.99(15)
O2 S1 O1 Cu1 3_666 54.46(15)
O2 S1 O1 Cu1 . -127.34(8)
O3 S1 O1 Cu1 3_666 174.36(12)
O3 S1 O1 Cu1 . -7.45(10)
O4 S1 O1 Cu1 3_666 -66.17(15)
O4 S1 O1 Cu1 . 112.02(8)
N1 C1 C2 C3 . 0.0(3)
N2 C6 C7 C8 . 0.4(3)
N3 C11 C12 C13 . 1.5(3)
C1 N1 C5 C4 . 0.6(3)
C1 C2 C3 C4 . 0.1(3)
C2 C3 C4 C5 . 0.1(3)
C3 C4 C5 N1 . -0.5(3)
C5 N1 C1 C2 . -0.3(3)
C6 N2 C10 C9 . 0.0(3)
C6 C7 C8 C9 . 0.5(3)
C7 C8 C9 C10 . -1.1(3)
C8 C9 C10 N2 . 0.9(3)
C10 N2 C6 C7 . -0.7(3)
C11 N3 C15 C14 . 0.3(3)
C11 C12 C13 C14 . 0.5(3)
C12 C13 C14 C15 . -2.0(3)
C13 C14 C15 N3 . 1.6(3)
C15 N3 C11 C12 . -1.9(3)
